data_7204056
loop_
_publ_author_name
'Osterod, Frank'
'Peters, Lars'
'Kraft, Arno'
'Sano, Takeshi'
'Morrison, John J.'
'Feeder, Neil'
'Holmes, Andrew B.'

_publ_section_title
;
 Luminescent supramolecular assemblies based on hydrogen&#x00AD;bonded
 complexes of stilbenecarboxylic acids and
 dithieno[3,2&#x00AD;b:2',3'&#x00AD;d]thiophene&#x00AD;2&#x00AD;carboxylic
 acids with a tris(imidazoline) base
;
_journal_issue 6
_journal_name_full 'Journal of Materials Chemistry'
_journal_page_first 1625
_journal_paper_doi 10.1039/b009406o
_journal_volume 11
_journal_year 2001
_chemical_formula_moiety
;
C15 H21 N6 3+, (C9 H3 O2 S3 -)3, C2 H6 O, C1 H1 Cl3
;
_chemical_formula_sum 'C45 H37 Cl3 N6 O7 S9'
_chemical_formula_weight 1168.70
_chemical_name_systematic
; 
dithieno[3,2-b;2',3'-d]thiophene-2-carboxylic acid /
tris(imidazoline), 3:1 complex / ethanol/chloroform solvate
;
_space_group_IT_number 14
_symmetry_cell_setting monoclinic
_symmetry_space_group_name_Hall '-P 2ybc'
_symmetry_space_group_name_H-M 'P 1 21/c 1'
_atom_sites_solution_hydrogens geom
_atom_sites_solution_primary direct
_atom_sites_solution_secondary difmap
_audit_creation_method SHELXL-97
_cell_angle_alpha 90.00
_cell_angle_beta 107.720(10)
_cell_angle_gamma 90.00
_cell_formula_units_Z 4
_cell_length_a 9.8977(7)
_cell_length_b 32.031(2)
_cell_length_c 16.2090(10)
_cell_measurement_reflns_used 21953
_cell_measurement_temperature 150(2)
_cell_measurement_theta_max 28.73
_cell_measurement_theta_min 2.18
_cell_volume 4895.0(6)
_computing_cell_refinement 'Siemens SAINT'
_computing_data_collection 'Siemens SMART'
_computing_data_reduction 'Siemens SAINT'
_computing_molecular_graphics 'TEXSAN 1.7.1 (MSC, 1996)'
_computing_publication_material 'SHELXL-97 (Sheldrick, 1997)'
_computing_structure_refinement 'SHELXL-97 (Sheldrick, 1997)'
_computing_structure_solution 'SHELXS-86 (Sheldrick, 1990)'
_diffrn_ambient_temperature 150(2)
_diffrn_measured_fraction_theta_full 0.880
_diffrn_measured_fraction_theta_max 0.880
_diffrn_measurement_device_type 'Siemens SMART CCD diffractometer'
_diffrn_measurement_method '\w rotation with narrow frames'
_diffrn_radiation_monochromator 'silicon 111'
_diffrn_radiation_source 'Daresbury SRS station 9.8'
_diffrn_radiation_type Synchrotron
_diffrn_radiation_wavelength 0.68830
_diffrn_reflns_av_R_equivalents 0.0625
_diffrn_reflns_av_sigmaI/netI 0.0777
_diffrn_reflns_limit_h_max 12
_diffrn_reflns_limit_h_min -13
_diffrn_reflns_limit_k_max 37
_diffrn_reflns_limit_k_min -44
_diffrn_reflns_limit_l_max 22
_diffrn_reflns_limit_l_min -21
_diffrn_reflns_number 33111
_diffrn_reflns_theta_full 28.85
_diffrn_reflns_theta_max 28.85
_diffrn_reflns_theta_min 3.55
_exptl_absorpt_coefficient_mu 0.630
_exptl_absorpt_correction_T_max 0.9752
_exptl_absorpt_correction_T_min 0.8897
_exptl_absorpt_correction_type Sadabs
_exptl_crystal_colour yellow
_exptl_crystal_density_diffrn 1.586
_exptl_crystal_density_method 'not measured'
_exptl_crystal_description needle
_exptl_crystal_F_000 2400
_exptl_crystal_size_max 0.19
_exptl_crystal_size_mid 0.04
_exptl_crystal_size_min 0.04
_refine_diff_density_max 1.042
_refine_diff_density_min -1.066
_refine_diff_density_rms 0.156
_refine_ls_extinction_method none
_refine_ls_goodness_of_fit_ref 0.969
_refine_ls_hydrogen_treatment constr
_refine_ls_matrix_type full
_refine_ls_number_parameters 632
_refine_ls_number_reflns 12617
_refine_ls_number_restraints 0
_refine_ls_restrained_S_all 0.969
_refine_ls_R_factor_all 0.0905
_refine_ls_R_factor_gt 0.0687
_refine_ls_shift/su_max 0.157
_refine_ls_shift/su_mean 0.009
_refine_ls_structure_factor_coef Fsqd
_refine_ls_weighting_details 'w=1/[\s^2^(Fo^2^)+(0.1158P)^2^+0.0000P] where P=(Fo^2^+2Fc^2^)/3'
_refine_ls_weighting_scheme calc
_refine_ls_wR_factor_gt 0.1764
_refine_ls_wR_factor_ref 0.1862
_reflns_number_gt 8525
_reflns_number_total 12617
_reflns_threshold_expression >2sigma(I)
_cod_data_source_file b009406o.txt
_cod_data_source_block 14f
_cod_depositor_comments
;
The following automatic conversions were performed:
'_symmetry_cell_setting' value 'Monoclinic' changed to 'monoclinic'
according to '/home/saulius/struct/CIF-dictionaries/cif_core.dic'
dictionary named 'cif_core.dic' version 2.4.1 from 2010-06-29.

Automatic conversion script
Id: cif_fix_enum 1527 2010-12-29 10:47:43Z saulius 

The following automatic conversions were performed:

'_refine_ls_weighting_scheme' value 'calc
w=1/[\s^2^(Fo^2^)+(0.1158P)^2^+0.0000P] where P=(Fo^2^+2Fc^2^)/3' was
changed to 'calc'. New tag '_refine_ls_weighting_details' was
created. The value of the new tag was set to
'w=1/[\s^2^(Fo^2^)+(0.1158P)^2^+0.0000P] where P=(Fo^2^+2Fc^2^)/3'.

Automatic conversion script
Id: cif_fix_values 3143 2015-03-26 13:38:13Z robertas 
;
_cod_original_sg_symbol_H-M P2(1)/c
_cod_database_code 7204056

loop_
_symmetry_equiv_pos_as_xyz
'x, y, z'
'-x, y+1/2, -z+1/2'
'-x, -y, -z'
'x, -y-1/2, z-1/2'

loop_
_atom_site_label
_atom_site_type_symbol
_atom_site_fract_x
_atom_site_fract_y
_atom_site_fract_z
_atom_site_U_iso_or_equiv
_atom_site_adp_type
_atom_site_occupancy
_atom_site_calc_flag
_atom_site_refinement_flags
_atom_site_disorder_assembly
_atom_site_disorder_group
Cl1 Cl 0.3490(2) 0.12368(4) 0.19220(9) 0.0797(5) Uani 1 d . . .
Cl2 Cl 0.17598(14) 0.19642(5) 0.16563(12) 0.0835(5) Uani 1 d . . .
Cl3 Cl 0.46068(12) 0.20245(4) 0.15619(8) 0.0552(3) Uani 1 d . . .
S1 S 0.43310(9) -0.17399(3) 0.39241(5) 0.02716(18) Uani 1 d . . .
S2 S 0.40464(13) -0.23891(3) 0.59122(6) 0.0457(3) Uani 1 d . . .
S3 S 0.79578(11) -0.23634(3) 0.54196(6) 0.0415(2) Uani 1 d . . .
S4 S 0.81255(9) 0.19752(2) 0.11768(5) 0.02449(17) Uani 1 d . . .
S5 S 0.90306(9) 0.30967(3) 0.05533(5) 0.02914(19) Uani 1 d . . .
S6 S 0.92897(11) 0.28718(3) 0.31285(5) 0.0369(2) Uani 1 d . . .
S7 S -0.22879(9) -0.02616(2) -0.24541(5) 0.02856(19) Uani 1 d . . .
S8 S -0.57693(12) -0.07794(4) -0.39345(8) 0.0515(3) Uani 1 d . . .
S9 S -0.53188(9) 0.05123(3) -0.41122(5) 0.0337(2) Uani 1 d . . .
O1 O 0.4124(3) -0.12633(7) 0.23811(14) 0.0319(5) Uani 1 d . . .
O2 O 0.6432(3) -0.12274(7) 0.25001(15) 0.0313(5) Uani 1 d . . .
O3 O 0.8017(3) 0.10808(8) 0.27963(16) 0.0395(6) Uani 1 d . . .
O4 O 0.7503(2) 0.11123(7) 0.13624(15) 0.0289(5) Uani 1 d . . .
O5 O 0.0210(2) 0.06897(7) -0.15475(14) 0.0284(5) Uani 1 d . . .
O6 O 0.0509(3) 0.00048(8) -0.13780(16) 0.0400(6) Uani 1 d . . .
O7 O 1.0016(4) 0.10912(15) 0.4407(2) 0.0880(14) Uani 1 d . . .
H100 H 0.9476 0.0985 0.3952 0.106 Uiso 1 calc R . .
N1 N 0.1173(3) -0.05936(8) -0.01573(16) 0.0227(5) Uani 1 d . . .
H1N H 0.0891 -0.0367 -0.0471 0.027 Uiso 1 calc R . .
N2 N 0.2509(3) -0.09886(7) 0.08611(15) 0.0211(5) Uani 1 d . . .
H2N H 0.3262 -0.1067 0.1282 0.025 Uiso 1 calc R . .
N3 N 0.7483(3) -0.04447(8) 0.26827(15) 0.0217(5) Uani 1 d . . .
H3N H 0.7088 -0.0686 0.2486 0.026 Uiso 1 calc R . .
N4 N 0.7805(3) 0.02339(8) 0.27511(16) 0.0227(5) Uani 1 d . . .
H4N H 0.7607 0.0500 0.2640 0.027 Uiso 1 calc R . .
N5 N 0.4902(3) 0.11104(8) 0.01962(16) 0.0239(5) Uani 1 d . . .
H5N H 0.5731 0.1099 0.0599 0.029 Uiso 1 calc R . .
N6 N 0.2763(3) 0.09245(8) -0.05394(16) 0.0218(5) Uani 1 d . . .
H6N H 0.2033 0.0758 -0.0753 0.026 Uiso 1 calc R . .
C1 C 0.3409(3) -0.02811(9) 0.07407(17) 0.0178(5) Uani 1 d . . .
C2 C 0.4656(3) -0.03415(9) 0.14221(17) 0.0179(5) Uani 1 d . . .
H2 H 0.4827 -0.0600 0.1724 0.021 Uiso 1 calc R . .
C3 C 0.5651(3) -0.00195(9) 0.16566(16) 0.0171(5) Uani 1 d . . .
C4 C 0.5414(3) 0.03555(9) 0.12082(18) 0.0181(5) Uani 1 d . . .
H4 H 0.6098 0.0573 0.1366 0.022 Uiso 1 calc R . .
C5 C 0.4175(3) 0.04137(8) 0.05278(17) 0.0166(5) Uani 1 d . . .
C6 C 0.3168(3) 0.00984(8) 0.02940(17) 0.0178(5) Uani 1 d . . .
H6 H 0.2318 0.0140 -0.0168 0.021 Uiso 1 calc R . .
C7 C 0.2356(3) -0.06224(9) 0.04814(17) 0.0183(5) Uani 1 d . . .
C8 C 0.0381(3) -0.09860(9) -0.02826(19) 0.0245(6) Uani 1 d . . .
H8A H 0.0345 -0.1118 -0.0841 0.029 Uiso 1 calc R . .
H8B H -0.0598 -0.0943 -0.0261 0.029 Uiso 1 calc R . .
C9 C 0.1260(3) -0.12495(9) 0.04917(19) 0.0249(6) Uani 1 d . . .
H9A H 0.0734 -0.1297 0.0914 0.030 Uiso 1 calc R . .
H9B H 0.1524 -0.1522 0.0298 0.030 Uiso 1 calc R . .
C10 C 0.6983(3) -0.00767(9) 0.23727(17) 0.0182(6) Uani 1 d . . .
C11 C 0.8795(3) -0.03948(10) 0.34025(19) 0.0255(6) Uani 1 d . . .
H11A H 0.9575 -0.0563 0.3308 0.031 Uiso 1 calc R . .
H11B H 0.8656 -0.0477 0.3960 0.031 Uiso 1 calc R . .
C12 C 0.9102(3) 0.00756(10) 0.33854(19) 0.0240(6) Uani 1 d . . .
H12A H 0.9249 0.0204 0.3962 0.029 Uiso 1 calc R . .
H12B H 0.9947 0.0128 0.3194 0.029 Uiso 1 calc R . .
C13 C 0.3942(3) 0.08177(9) 0.00542(17) 0.0184(6) Uani 1 d . . .
C14 C 0.4420(3) 0.14609(9) -0.0402(2) 0.0258(7) Uani 1 d . . .
H14A H 0.4912 0.1466 -0.0850 0.031 Uiso 1 calc R . .
H14B H 0.4568 0.1731 -0.0091 0.031 Uiso 1 calc R . .
C15 C 0.2839(3) 0.13635(9) -0.0796(2) 0.0242(6) Uani 1 d . . .
H15A H 0.2250 0.1546 -0.0552 0.029 Uiso 1 calc R . .
H15B H 0.2534 0.1394 -0.1434 0.029 Uiso 1 calc R . .
C16 C 0.5408(3) -0.13499(9) 0.27258(19) 0.0228(6) Uani 1 d . . .
C17 C 0.5707(3) -0.16311(9) 0.34981(18) 0.0225(6) Uani 1 d . . .
C18 C 0.6949(4) -0.18217(10) 0.3924(2) 0.0272(7) Uani 1 d . . .
H18 H 0.7802 -0.1799 0.3773 0.033 Uiso 1 calc R . .
C19 C 0.6791(4) -0.20598(10) 0.4628(2) 0.0295(7) Uani 1 d . . .
C20 C 0.6617(4) -0.24616(10) 0.5884(2) 0.0364(9) Uani 1 d . . .
C21 C 0.6545(6) -0.26959(11) 0.6624(2) 0.0447(11) Uani 1 d . . .
H21 H 0.7322 -0.2841 0.7007 0.054 Uiso 1 calc R . .
C22 C 0.5241(6) -0.26822(12) 0.6703(2) 0.0520(13) Uani 1 d . . .
H22 H 0.4991 -0.2821 0.7153 0.062 Uiso 1 calc R . .
C23 C 0.5344(4) -0.22771(10) 0.5443(2) 0.0334(8) Uani 1 d . . .
C24 C 0.5457(4) -0.20423(10) 0.47155(19) 0.0278(7) Uani 1 d . . .
C25 C 0.7872(3) 0.12715(10) 0.2102(2) 0.0244(6) Uani 1 d . . .
C26 C 0.8206(3) 0.17275(10) 0.2146(2) 0.0242(6) Uani 1 d . . .
C27 C 0.8558(4) 0.19942(10) 0.2827(2) 0.0297(7) Uani 1 d . . .
H27 H 0.8643 0.1914 0.3405 0.036 Uiso 1 calc R . .
C28 C 0.8783(4) 0.24012(9) 0.2583(2) 0.0267(7) Uani 1 d . . .
C29 C 0.9332(3) 0.31138(9) 0.2179(2) 0.0267(7) Uani 1 d . . .
C30 C 0.9682(4) 0.35239(10) 0.1978(2) 0.0321(8) Uani 1 d . . .
H30 H 0.9957 0.3746 0.2384 0.039 Uiso 1 calc R . .
C31 C 0.9566(4) 0.35543(10) 0.1123(2) 0.0317(7) Uani 1 d . . .
H31 H 0.9761 0.3804 0.0863 0.038 Uiso 1 calc R . .
C32 C 0.8968(3) 0.28452(9) 0.1479(2) 0.0236(6) Uani 1 d . . .
C33 C 0.8620(3) 0.24401(9) 0.17007(19) 0.0231(6) Uani 1 d . . .
C34 C -0.0204(3) 0.03211(10) -0.16918(18) 0.0239(6) Uani 1 d . . .
C35 C -0.1634(3) 0.02497(9) -0.23122(18) 0.0212(6) Uani 1 d . . .
C36 C -0.2552(3) 0.05292(10) -0.28235(18) 0.0215(6) Uani 1 d . . .
H36 H -0.2375 0.0820 -0.2835 0.026 Uiso 1 calc R . .
C37 C -0.3801(3) 0.03310(10) -0.33350(19) 0.0256(6) Uani 1 d . . .
C38 C -0.5967(4) 0.00058(13) -0.4279(2) 0.0372(9) Uani 1 d . . .
C39 C -0.7223(4) -0.01823(16) -0.4845(3) 0.0505(11) Uani 1 d . . .
H39 H -0.7951 -0.0033 -0.5258 0.061 Uiso 1 calc R . .
C40 C -0.7240(5) -0.05939(17) -0.4719(3) 0.0613(14) Uani 1 d . . .
H40 H -0.7997 -0.0769 -0.5034 0.074 Uiso 1 calc R . .
C41 C -0.5071(4) -0.02870(12) -0.3752(2) 0.0357(8) Uani 1 d . . .
C42 C -0.3821(4) -0.00944(10) -0.3209(2) 0.0281(7) Uani 1 d . . .
C43 C 0.3473(4) 0.17776(12) 0.2065(3) 0.0402(9) Uani 1 d . . .
H43 H 0.3822 0.1839 0.2700 0.048 Uiso 1 calc R . .
C44 C 1.1428(8) 0.1046(2) 0.4416(4) 0.095(2) Uani 1 d . . .
H44A H 1.1637 0.0743 0.4420 0.114 Uiso 1 calc R . .
H44B H 1.2044 0.1163 0.4967 0.114 Uiso 1 calc R . .
C45 C 1.1827(6) 0.12320(17) 0.3725(4) 0.0712(15) Uani 1 d . . .
H45A H 1.2821 0.1166 0.3791 0.085 Uiso 1 calc R . .
H45B H 1.1709 0.1535 0.3740 0.085 Uiso 1 calc R . .
H45C H 1.1224 0.1122 0.3171 0.085 Uiso 1 calc R . .

loop_
_atom_site_aniso_label
_atom_site_aniso_U_11
_atom_site_aniso_U_22
_atom_site_aniso_U_33
_atom_site_aniso_U_23
_atom_site_aniso_U_13
_atom_site_aniso_U_12
Cl1 0.1495(15) 0.0458(7) 0.0586(8) -0.0010(6) 0.0536(9) 0.0020(8)
Cl2 0.0426(7) 0.1095(12) 0.0948(12) -0.0005(9) 0.0157(7) 0.0098(7)
Cl3 0.0566(6) 0.0693(7) 0.0468(6) -0.0104(5) 0.0264(5) -0.0090(5)
S1 0.0313(4) 0.0333(4) 0.0149(3) 0.0108(3) 0.0041(3) 0.0031(3)
S2 0.0758(7) 0.0432(5) 0.0206(4) 0.0110(4) 0.0185(5) -0.0002(5)
S3 0.0516(6) 0.0378(5) 0.0220(4) 0.0079(3) -0.0085(4) 0.0126(4)
S4 0.0337(4) 0.0228(4) 0.0164(3) -0.0054(3) 0.0067(3) -0.0039(3)
S5 0.0380(5) 0.0266(4) 0.0226(4) -0.0017(3) 0.0088(3) -0.0032(3)
S6 0.0647(6) 0.0227(4) 0.0145(4) -0.0040(3) -0.0013(4) 0.0052(4)
S7 0.0420(5) 0.0251(4) 0.0210(4) -0.0014(3) 0.0131(3) -0.0052(3)
S8 0.0568(6) 0.0578(7) 0.0488(6) -0.0263(5) 0.0295(5) -0.0313(5)
S9 0.0267(4) 0.0546(6) 0.0183(4) -0.0057(4) 0.0047(3) 0.0006(4)
O1 0.0417(14) 0.0342(13) 0.0178(11) 0.0130(9) 0.0063(10) 0.0104(10)
O2 0.0493(14) 0.0234(11) 0.0250(12) 0.0022(9) 0.0167(11) -0.0031(10)
O3 0.0626(17) 0.0294(13) 0.0256(13) 0.0010(10) 0.0123(12) -0.0061(11)
O4 0.0340(12) 0.0270(11) 0.0244(12) -0.0060(9) 0.0070(10) -0.0073(9)
O5 0.0293(12) 0.0306(12) 0.0214(11) -0.0003(9) 0.0021(9) -0.0005(9)
O6 0.0529(16) 0.0333(13) 0.0229(12) 0.0085(10) -0.0046(11) 0.0093(11)
O7 0.066(2) 0.172(4) 0.0300(17) -0.017(2) 0.0204(17) -0.038(3)
N1 0.0273(13) 0.0227(13) 0.0135(11) 0.0022(9) -0.0004(10) -0.0032(10)
N2 0.0295(13) 0.0197(12) 0.0124(11) 0.0038(9) 0.0038(10) -0.0026(10)
N3 0.0282(13) 0.0211(12) 0.0111(11) 0.0015(9) -0.0013(10) -0.0002(10)
N4 0.0261(13) 0.0241(13) 0.0143(12) 0.0017(9) 0.0009(10) -0.0007(10)
N5 0.0301(13) 0.0227(13) 0.0155(12) 0.0051(10) 0.0020(10) -0.0027(10)
N6 0.0279(13) 0.0193(12) 0.0154(12) 0.0055(9) 0.0024(10) -0.0016(10)
C1 0.0263(14) 0.0206(14) 0.0073(11) 0.0014(10) 0.0061(10) -0.0011(11)
C2 0.0246(14) 0.0208(14) 0.0084(12) 0.0030(10) 0.0052(11) 0.0011(10)
C3 0.0221(14) 0.0245(14) 0.0054(11) 0.0014(10) 0.0050(10) 0.0017(11)
C4 0.0253(14) 0.0179(13) 0.0125(12) 0.0002(10) 0.0077(11) -0.0022(10)
C5 0.0260(14) 0.0180(13) 0.0076(11) 0.0015(9) 0.0076(10) 0.0019(10)
C6 0.0253(14) 0.0201(13) 0.0077(11) 0.0026(10) 0.0046(11) 0.0008(10)
C7 0.0260(14) 0.0199(14) 0.0094(12) 0.0001(10) 0.0063(11) 0.0014(11)
C8 0.0299(16) 0.0270(16) 0.0146(14) 0.0006(11) 0.0038(12) -0.0060(12)
C9 0.0357(17) 0.0211(15) 0.0176(14) -0.0011(11) 0.0077(13) -0.0055(12)
C10 0.0244(14) 0.0220(14) 0.0084(12) 0.0019(10) 0.0054(11) 0.0000(10)
C11 0.0259(15) 0.0307(16) 0.0151(14) 0.0038(12) -0.0008(12) 0.0027(12)
C12 0.0264(15) 0.0304(16) 0.0125(13) 0.0011(11) 0.0017(12) -0.0002(12)
C13 0.0288(15) 0.0186(13) 0.0094(12) 0.0011(10) 0.0085(11) 0.0005(11)
C14 0.0370(17) 0.0208(14) 0.0172(14) 0.0056(11) 0.0046(13) -0.0019(12)
C15 0.0351(17) 0.0185(14) 0.0185(14) 0.0059(11) 0.0072(13) 0.0001(12)
C16 0.0367(17) 0.0171(14) 0.0138(13) -0.0009(10) 0.0067(12) 0.0017(12)
C17 0.0293(16) 0.0227(14) 0.0131(13) 0.0025(11) 0.0029(12) -0.0029(11)
C18 0.0313(17) 0.0278(16) 0.0182(15) 0.0011(12) 0.0010(13) -0.0013(12)
C19 0.0398(19) 0.0248(16) 0.0148(14) 0.0051(12) -0.0053(13) 0.0034(13)
C20 0.064(2) 0.0229(16) 0.0114(14) 0.0033(12) -0.0039(15) 0.0048(15)
C21 0.092(3) 0.0235(17) 0.0113(15) 0.0023(12) 0.0057(18) 0.0085(18)
C22 0.112(4) 0.0276(19) 0.0127(16) 0.0068(13) 0.013(2) 0.001(2)
C23 0.057(2) 0.0261(16) 0.0134(14) 0.0044(12) 0.0054(14) -0.0023(15)
C24 0.0432(19) 0.0244(16) 0.0099(13) 0.0066(11) -0.0006(13) 0.0003(13)
C25 0.0273(16) 0.0252(15) 0.0210(15) 0.0013(12) 0.0078(12) 0.0009(12)
C26 0.0284(16) 0.0254(15) 0.0178(14) -0.0017(11) 0.0055(12) 0.0010(12)
C27 0.0426(19) 0.0263(16) 0.0184(15) -0.0015(12) 0.0066(14) 0.0031(13)
C28 0.0388(18) 0.0211(15) 0.0162(14) -0.0025(11) 0.0024(13) 0.0040(12)
C29 0.0339(17) 0.0203(14) 0.0191(15) -0.0021(11) -0.0018(13) 0.0034(12)
C30 0.0400(19) 0.0197(15) 0.0272(17) -0.0022(12) -0.0037(14) 0.0028(13)
C31 0.0350(18) 0.0229(16) 0.0329(18) 0.0005(13) 0.0039(15) -0.0010(13)
C32 0.0268(15) 0.0209(14) 0.0192(14) -0.0037(11) 0.0011(12) 0.0022(11)
C33 0.0287(15) 0.0215(14) 0.0160(14) -0.0038(11) 0.0023(12) 0.0022(11)
C34 0.0321(16) 0.0306(16) 0.0096(13) 0.0009(11) 0.0071(12) 0.0010(12)
C35 0.0292(15) 0.0229(14) 0.0130(13) -0.0018(11) 0.0084(11) -0.0018(11)
C36 0.0283(15) 0.0255(15) 0.0122(13) -0.0008(11) 0.0085(11) -0.0010(12)
C37 0.0251(15) 0.0380(18) 0.0141(14) -0.0046(12) 0.0068(12) -0.0022(12)
C38 0.0288(18) 0.063(2) 0.0227(17) -0.0171(16) 0.0121(14) -0.0101(16)
C39 0.033(2) 0.087(3) 0.034(2) -0.023(2) 0.0137(17) -0.015(2)
C40 0.049(3) 0.089(4) 0.054(3) -0.040(3) 0.026(2) -0.036(2)
C41 0.0361(18) 0.051(2) 0.0268(17) -0.0196(16) 0.0205(15) -0.0164(16)
C42 0.0343(17) 0.0352(18) 0.0182(15) -0.0084(13) 0.0130(13) -0.0075(13)
C43 0.046(2) 0.046(2) 0.0297(19) -0.0065(16) 0.0126(17) 0.0000(17)
C44 0.123(6) 0.097(5) 0.046(3) 0.010(3) -0.001(3) -0.047(4)
C45 0.077(4) 0.072(4) 0.069(4) -0.024(3) 0.029(3) -0.004(3)

loop_
_atom_type_symbol
_atom_type_description
_atom_type_scat_dispersion_real
_atom_type_scat_dispersion_imag
_atom_type_scat_source
C C 0.0033 0.0016 'International Tables Vol C Tables 4.2.6.8 and 6.1.1.4'
H H 0.0000 0.0000 'International Tables Vol C Tables 4.2.6.8 and 6.1.1.4'
N N 0.0061 0.0033 'International Tables Vol C Tables 4.2.6.8 and 6.1.1.4'
O O 0.0106 0.0060 'International Tables Vol C Tables 4.2.6.8 and 6.1.1.4'
S S 0.1246 0.1234 'International Tables Vol C Tables 4.2.6.8 and 6.1.1.4'
Cl Cl 0.1484 0.1585 'International Tables Vol C Tables 4.2.6.8 and 6.1.1.4'

loop_
_geom_angle_atom_site_label_1
_geom_angle_atom_site_label_2
_geom_angle_atom_site_label_3
_geom_angle
_geom_angle_site_symmetry_1
_geom_angle_site_symmetry_3
_geom_angle_publ_flag
C24 S1 C17 90.07(16) . . ?
C23 S2 C22 90.4(2) . . ?
C19 S3 C20 89.86(17) . . ?
C33 S4 C26 91.20(15) . . ?
C32 S5 C31 91.02(16) . . ?
C29 S6 C28 90.97(15) . . ?
C42 S7 C35 90.74(15) . . ?
C41 S8 C40 90.9(2) . . ?
C38 S9 C37 89.85(17) . . ?
C44 O7 H100 109.5 . . ?
C7 N1 C8 111.2(2) . . ?
C7 N1 H1N 124.4 . . ?
C8 N1 H1N 124.4 . . ?
C7 N2 C9 110.9(2) . . ?
C7 N2 H2N 124.5 . . ?
C9 N2 H2N 124.5 . . ?
C10 N3 C11 110.2(2) . . ?
C10 N3 H3N 124.9 . . ?
C11 N3 H3N 124.9 . . ?
C10 N4 C12 110.5(2) . . ?
C10 N4 H4N 124.7 . . ?
C12 N4 H4N 124.7 . . ?
C13 N5 C14 111.2(2) . . ?
C13 N5 H5N 124.4 . . ?
C14 N5 H5N 124.4 . . ?
C13 N6 C15 110.2(2) . . ?
C13 N6 H6N 124.9 . . ?
C15 N6 H6N 124.9 . . ?
C2 C1 C6 120.0(3) . . ?
C2 C1 C7 119.9(2) . . ?
C6 C1 C7 120.0(2) . . ?
C3 C2 C1 119.5(3) . . ?
C3 C2 H2 120.2 . . ?
C1 C2 H2 120.2 . . ?
C4 C3 C2 120.3(2) . . ?
C4 C3 C10 119.1(3) . . ?
C2 C3 C10 120.6(2) . . ?
C3 C4 C5 120.0(3) . . ?
C3 C4 H4 120.0 . . ?
C5 C4 H4 120.0 . . ?
C6 C5 C4 120.4(2) . . ?
C6 C5 C13 120.4(2) . . ?
C4 C5 C13 119.2(3) . . ?
C5 C6 C1 119.7(2) . . ?
C5 C6 H6 120.1 . . ?
C1 C6 H6 120.1 . . ?
N1 C7 N2 112.4(3) . . ?
N1 C7 C1 123.8(3) . . ?
N2 C7 C1 123.8(2) . . ?
N1 C8 C9 102.2(2) . . ?
N1 C8 H8A 111.3 . . ?
C9 C8 H8A 111.3 . . ?
N1 C8 H8B 111.3 . . ?
C9 C8 H8B 111.3 . . ?
H8A C8 H8B 109.2 . . ?
N2 C9 C8 102.6(2) . . ?
N2 C9 H9A 111.3 . . ?
C8 C9 H9A 111.3 . . ?
N2 C9 H9B 111.3 . . ?
C8 C9 H9B 111.3 . . ?
H9A C9 H9B 109.2 . . ?
N4 C10 N3 113.1(2) . . ?
N4 C10 C3 123.4(3) . . ?
N3 C10 C3 123.5(3) . . ?
N3 C11 C12 103.0(2) . . ?
N3 C11 H11A 111.2 . . ?
C12 C11 H11A 111.2 . . ?
N3 C11 H11B 111.2 . . ?
C12 C11 H11B 111.2 . . ?
H11A C11 H11B 109.1 . . ?
N4 C12 C11 102.4(2) . . ?
N4 C12 H12A 111.3 . . ?
C11 C12 H12A 111.3 . . ?
N4 C12 H12B 111.3 . . ?
C11 C12 H12B 111.3 . . ?
H12A C12 H12B 109.2 . . ?
N5 C13 N6 112.3(2) . . ?
N5 C13 C5 123.0(3) . . ?
N6 C13 C5 124.7(3) . . ?
N5 C14 C15 101.9(2) . . ?
N5 C14 H14A 111.4 . . ?
C15 C14 H14A 111.4 . . ?
N5 C14 H14B 111.4 . . ?
C15 C14 H14B 111.4 . . ?
H14A C14 H14B 109.3 . . ?
N6 C15 C14 102.1(2) . . ?
N6 C15 H15A 111.4 . . ?
C14 C15 H15A 111.3 . . ?
N6 C15 H15B 111.3 . . ?
C14 C15 H15B 111.3 . . ?
H15A C15 H15B 109.2 . . ?
O2 C16 O1 127.4(3) . . ?
O2 C16 C17 117.7(3) . . ?
O1 C16 C17 114.9(3) . . ?
C18 C17 C16 127.8(3) . . ?
C18 C17 S1 113.9(2) . . ?
C16 C17 S1 118.3(2) . . ?
C17 C18 C19 110.2(3) . . ?
C17 C18 H18 124.9 . . ?
C19 C18 H18 124.9 . . ?
C24 C19 C18 114.0(3) . . ?
C24 C19 S3 113.0(2) . . ?
C18 C19 S3 133.0(3) . . ?
C23 C20 C21 112.8(4) . . ?
C23 C20 S3 113.3(3) . . ?
C21 C20 S3 133.9(3) . . ?
C22 C21 C20 111.0(4) . . ?
C22 C21 H21 124.5 . . ?
C20 C21 H21 124.5 . . ?
C21 C22 S2 114.1(3) . . ?
C21 C22 H22 122.9 . . ?
S2 C22 H22 122.9 . . ?
C20 C23 C24 111.4(4) . . ?
C20 C23 S2 111.7(3) . . ?
C24 C23 S2 137.0(3) . . ?
C19 C24 C23 112.5(3) . . ?
C19 C24 S1 111.8(2) . . ?
C23 C24 S1 135.7(3) . . ?
O3 C25 O4 125.7(3) . . ?
O3 C25 C26 118.1(3) . . ?
O4 C25 C26 116.1(3) . . ?
C27 C26 C25 130.9(3) . . ?
C27 C26 S4 112.2(2) . . ?
C25 C26 S4 117.0(2) . . ?
C26 C27 C28 112.4(3) . . ?
C26 C27 H27 123.8 . . ?
C28 C27 H27 123.8 . . ?
C33 C28 C27 113.2(3) . . ?
C33 C28 S6 111.7(2) . . ?
C27 C28 S6 135.1(3) . . ?
C32 C29 C30 114.0(3) . . ?
C32 C29 S6 112.3(2) . . ?
C30 C29 S6 133.6(2) . . ?
C31 C30 C29 110.5(3) . . ?
C31 C30 H30 124.8 . . ?
C29 C30 H30 124.8 . . ?
C30 C31 S5 113.7(3) . . ?
C30 C31 H31 123.2 . . ?
S5 C31 H31 123.2 . . ?
C29 C32 C33 112.6(3) . . ?
C29 C32 S5 110.8(2) . . ?
C33 C32 S5 136.6(2) . . ?
C28 C33 C32 112.4(3) . . ?
C28 C33 S4 111.0(2) . . ?
C32 C33 S4 136.6(2) . . ?
O5 C34 O6 125.3(3) . . ?
O5 C34 C35 117.6(3) . . ?
O6 C34 C35 117.0(3) . . ?
C36 C35 C34 129.3(3) . . ?
C36 C35 S7 112.6(2) . . ?
C34 C35 S7 118.1(2) . . ?
C35 C36 C37 111.4(3) . . ?
C35 C36 H36 124.3 . . ?
C37 C36 H36 124.3 . . ?
C42 C37 C36 114.0(3) . . ?
C42 C37 S9 112.9(2) . . ?
C36 C37 S9 133.1(3) . . ?
C41 C38 C39 112.1(4) . . ?
C41 C38 S9 113.5(3) . . ?
C39 C38 S9 134.4(4) . . ?
C40 C39 C38 111.4(4) . . ?
C40 C39 H39 124.3 . . ?
C38 C39 H39 124.3 . . ?
C39 C40 S8 114.0(3) . . ?
C39 C40 H40 123.0 . . ?
S8 C40 H40 123.0 . . ?
C38 C41 C42 111.1(3) . . ?
C38 C41 S8 111.5(3) . . ?
C42 C41 S8 137.4(3) . . ?
C37 C42 C41 112.7(3) . . ?
C37 C42 S7 111.3(2) . . ?
C41 C42 S7 135.9(3) . . ?
Cl2 C43 Cl1 109.9(2) . . ?
Cl2 C43 Cl3 110.8(2) . . ?
Cl1 C43 Cl3 110.5(2) . . ?
Cl2 C43 H43 108.5 . . ?
Cl1 C43 H43 108.5 . . ?
Cl3 C43 H43 108.5 . . ?
O7 C44 C45 117.5(5) . . ?
O7 C44 H44A 107.9 . . ?
C45 C44 H44A 107.9 . . ?
O7 C44 H44B 107.9 . . ?
C45 C44 H44B 107.9 . . ?
H44A C44 H44B 107.2 . . ?
C44 C45 H45A 109.5 . . ?
C44 C45 H45B 109.5 . . ?
H45A C45 H45B 109.5 . . ?
C44 C45 H45C 109.5 . . ?
H45A C45 H45C 109.5 . . ?
H45B C45 H45C 109.5 . . ?

loop_
_geom_bond_atom_site_label_1
_geom_bond_atom_site_label_2
_geom_bond_distance
_geom_bond_site_symmetry_2
_geom_bond_publ_flag
Cl1 C43 1.748(4) . ?
Cl2 C43 1.728(4) . ?
Cl3 C43 1.763(4) . ?
S1 C24 1.719(3) . ?
S1 C17 1.739(3) . ?
S2 C23 1.718(4) . ?
S2 C22 1.732(4) . ?
S3 C19 1.739(3) . ?
S3 C20 1.742(4) . ?
S4 C33 1.710(3) . ?
S4 C26 1.741(3) . ?
S5 C32 1.721(3) . ?
S5 C31 1.727(3) . ?
S6 C29 1.734(3) . ?
S6 C28 1.743(3) . ?
S7 C42 1.719(4) . ?
S7 C35 1.750(3) . ?
S8 C41 1.711(4) . ?
S8 C40 1.721(5) . ?
S9 C38 1.735(4) . ?
S9 C37 1.740(3) . ?
O1 C16 1.254(4) . ?
O2 C16 1.241(4) . ?
O3 C25 1.250(4) . ?
O4 C25 1.251(4) . ?
O5 C34 1.248(4) . ?
O6 C34 1.251(4) . ?
O7 C44 1.401(9) . ?
O7 H100 0.8400 . ?
N1 C7 1.309(4) . ?
N1 C8 1.462(4) . ?
N1 H1N 0.8800 . ?
N2 C7 1.312(4) . ?
N2 C9 1.461(4) . ?
N2 H2N 0.8800 . ?
N3 C10 1.318(4) . ?
N3 C11 1.466(4) . ?
N3 H3N 0.8800 . ?
N4 C10 1.313(4) . ?
N4 C12 1.469(4) . ?
N4 H4N 0.8800 . ?
N5 C13 1.305(4) . ?
N5 C14 1.465(4) . ?
N5 H5N 0.8800 . ?
N6 C13 1.312(4) . ?
N6 C15 1.475(4) . ?
N6 H6N 0.8800 . ?
C1 C2 1.397(4) . ?
C1 C6 1.398(4) . ?
C1 C7 1.480(4) . ?
C2 C3 1.396(4) . ?
C2 H2 0.9500 . ?
C3 C4 1.387(4) . ?
C3 C10 1.479(4) . ?
C4 C5 1.390(4) . ?
C4 H4 0.9500 . ?
C5 C6 1.389(4) . ?
C5 C13 1.486(4) . ?
C6 H6 0.9500 . ?
C8 C9 1.543(4) . ?
C8 H8A 0.9900 . ?
C8 H8B 0.9900 . ?
C9 H9A 0.9900 . ?
C9 H9B 0.9900 . ?
C11 C12 1.539(4) . ?
C11 H11A 0.9900 . ?
C11 H11B 0.9900 . ?
C12 H12A 0.9900 . ?
C12 H12B 0.9900 . ?
C14 C15 1.532(4) . ?
C14 H14A 0.9900 . ?
C14 H14B 0.9900 . ?
C15 H15A 0.9900 . ?
C15 H15B 0.9900 . ?
C16 C17 1.497(4) . ?
C17 C18 1.358(4) . ?
C18 C19 1.420(5) . ?
C18 H18 0.9500 . ?
C19 C24 1.372(5) . ?
C20 C23 1.378(5) . ?
C20 C21 1.435(5) . ?
C21 C22 1.336(7) . ?
C21 H21 0.9500 . ?
C22 H22 0.9500 . ?
C23 C24 1.431(4) . ?
C25 C26 1.495(4) . ?
C26 C27 1.354(4) . ?
C27 C28 1.400(4) . ?
C27 H27 0.9500 . ?
C28 C33 1.394(4) . ?
C29 C32 1.382(4) . ?
C29 C30 1.422(4) . ?
C30 C31 1.359(5) . ?
C30 H30 0.9500 . ?
C31 H31 0.9500 . ?
C32 C33 1.417(4) . ?
C34 C35 1.484(4) . ?
C35 C36 1.362(4) . ?
C36 C37 1.413(4) . ?
C36 H36 0.9500 . ?
C37 C42 1.379(5) . ?
C38 C41 1.391(6) . ?
C38 C39 1.434(5) . ?
C39 C40 1.335(7) . ?
C39 H39 0.9500 . ?
C40 H40 0.9500 . ?
C41 C42 1.422(4) . ?
C43 H43 1.0000 . ?
C44 C45 1.426(8) . ?
C44 H44A 0.9900 . ?
C44 H44B 0.9900 . ?
C45 H45A 0.9800 . ?
C45 H45B 0.9800 . ?
C45 H45C 0.9800 . ?

loop_
_geom_torsion_atom_site_label_1
_geom_torsion_atom_site_label_2
_geom_torsion_atom_site_label_3
_geom_torsion_atom_site_label_4
_geom_torsion
_geom_torsion_site_symmetry_1
_geom_torsion_site_symmetry_2
_geom_torsion_site_symmetry_3
_geom_torsion_site_symmetry_4
_geom_torsion_publ_flag
C6 C1 C2 C3 0.5(4) . . . . ?
C7 C1 C2 C3 179.3(3) . . . . ?
C1 C2 C3 C4 -1.0(4) . . . . ?
C1 C2 C3 C10 -179.7(3) . . . . ?
C2 C3 C4 C5 0.7(4) . . . . ?
C10 C3 C4 C5 179.4(3) . . . . ?
C3 C4 C5 C6 0.2(4) . . . . ?
C3 C4 C5 C13 -179.9(3) . . . . ?
C4 C5 C6 C1 -0.7(4) . . . . ?
C13 C5 C6 C1 179.4(3) . . . . ?
C2 C1 C6 C5 0.3(4) . . . . ?
C7 C1 C6 C5 -178.5(3) . . . . ?
C8 N1 C7 N2 -2.0(4) . . . . ?
C8 N1 C7 C1 177.5(3) . . . . ?
C9 N2 C7 N1 -3.6(4) . . . . ?
C9 N2 C7 C1 176.8(3) . . . . ?
C2 C1 C7 N1 -178.9(3) . . . . ?
C6 C1 C7 N1 -0.1(4) . . . . ?
C2 C1 C7 N2 0.5(4) . . . . ?
C6 C1 C7 N2 179.4(3) . . . . ?
C7 N1 C8 C9 6.2(3) . . . . ?
C7 N2 C9 C8 7.2(3) . . . . ?
N1 C8 C9 N2 -7.6(3) . . . . ?
C12 N4 C10 N3 3.2(4) . . . . ?
C12 N4 C10 C3 -175.3(3) . . . . ?
C11 N3 C10 N4 3.1(4) . . . . ?
C11 N3 C10 C3 -178.4(3) . . . . ?
C4 C3 C10 N4 16.9(4) . . . . ?
C2 C3 C10 N4 -164.4(3) . . . . ?
C4 C3 C10 N3 -161.4(3) . . . . ?
C2 C3 C10 N3 17.3(4) . . . . ?
C10 N3 C11 C12 -7.6(3) . . . . ?
C10 N4 C12 C11 -7.6(3) . . . . ?
N3 C11 C12 N4 8.7(3) . . . . ?
C14 N5 C13 N6 -4.6(4) . . . . ?
C14 N5 C13 C5 176.1(3) . . . . ?
C15 N6 C13 N5 -6.1(4) . . . . ?
C15 N6 C13 C5 173.2(3) . . . . ?
C6 C5 C13 N5 -173.9(3) . . . . ?
C4 C5 C13 N5 6.1(4) . . . . ?
C6 C5 C13 N6 6.9(4) . . . . ?
C4 C5 C13 N6 -173.0(3) . . . . ?
C13 N5 C14 C15 12.5(3) . . . . ?
C13 N6 C15 C14 13.3(3) . . . . ?
N5 C14 C15 N6 -14.5(3) . . . . ?
O2 C16 C17 C18 -10.2(5) . . . . ?
O1 C16 C17 C18 170.1(3) . . . . ?
O2 C16 C17 S1 170.2(2) . . . . ?
O1 C16 C17 S1 -9.4(4) . . . . ?
C24 S1 C17 C18 1.3(3) . . . . ?
C24 S1 C17 C16 -179.1(2) . . . . ?
C16 C17 C18 C19 179.6(3) . . . . ?
S1 C17 C18 C19 -0.9(3) . . . . ?
C17 C18 C19 C24 -0.2(4) . . . . ?
C17 C18 C19 S3 -178.7(3) . . . . ?
C20 S3 C19 C24 -0.8(3) . . . . ?
C20 S3 C19 C18 177.8(3) . . . . ?
C19 S3 C20 C23 1.1(3) . . . . ?
C19 S3 C20 C21 -179.5(4) . . . . ?
C23 C20 C21 C22 0.7(4) . . . . ?
S3 C20 C21 C22 -178.8(3) . . . . ?
C20 C21 C22 S2 -0.5(4) . . . . ?
C23 S2 C22 C21 0.1(3) . . . . ?
C21 C20 C23 C24 179.3(3) . . . . ?
S3 C20 C23 C24 -1.1(4) . . . . ?
C21 C20 C23 S2 -0.6(4) . . . . ?
S3 C20 C23 S2 179.00(17) . . . . ?
C22 S2 C23 C20 0.3(3) . . . . ?
C22 S2 C23 C24 -179.6(4) . . . . ?
C18 C19 C24 C23 -178.6(3) . . . . ?
S3 C19 C24 C23 0.3(4) . . . . ?
C18 C19 C24 S1 1.1(4) . . . . ?
S3 C19 C24 S1 179.97(16) . . . . ?
C20 C23 C24 C19 0.5(4) . . . . ?
S2 C23 C24 C19 -179.6(3) . . . . ?
C20 C23 C24 S1 -179.1(3) . . . . ?
S2 C23 C24 S1 0.8(6) . . . . ?
C17 S1 C24 C19 -1.3(3) . . . . ?
C17 S1 C24 C23 178.3(4) . . . . ?
O3 C25 C26 C27 -5.7(5) . . . . ?
O4 C25 C26 C27 176.2(3) . . . . ?
O3 C25 C26 S4 175.2(3) . . . . ?
O4 C25 C26 S4 -3.0(4) . . . . ?
C33 S4 C26 C27 1.6(3) . . . . ?
C33 S4 C26 C25 -179.1(3) . . . . ?
C25 C26 C27 C28 -179.8(3) . . . . ?
S4 C26 C27 C28 -0.6(4) . . . . ?
C26 C27 C28 C33 -1.1(4) . . . . ?
C26 C27 C28 S6 -178.0(3) . . . . ?
C29 S6 C28 C33 -1.7(3) . . . . ?
C29 S6 C28 C27 175.3(4) . . . . ?
C28 S6 C29 C32 0.2(3) . . . . ?
C28 S6 C29 C30 -178.5(4) . . . . ?
C32 C29 C30 C31 0.2(4) . . . . ?
S6 C29 C30 C31 179.0(3) . . . . ?
C29 C30 C31 S5 0.4(4) . . . . ?
C32 S5 C31 C30 -0.7(3) . . . . ?
C30 C29 C32 C33 -179.7(3) . . . . ?
S6 C29 C32 C33 1.3(4) . . . . ?
C30 C29 C32 S5 -0.7(4) . . . . ?
S6 C29 C32 S5 -179.74(17) . . . . ?
C31 S5 C32 C29 0.8(3) . . . . ?
C31 S5 C32 C33 179.4(4) . . . . ?
C27 C28 C33 C32 -175.0(3) . . . . ?
S6 C28 C33 C32 2.7(4) . . . . ?
C27 C28 C33 S4 2.2(4) . . . . ?
S6 C28 C33 S4 179.90(17) . . . . ?
C29 C32 C33 C28 -2.6(4) . . . . ?
S5 C32 C33 C28 178.8(3) . . . . ?
C29 C32 C33 S4 -178.8(3) . . . . ?
S5 C32 C33 S4 2.6(6) . . . . ?
C26 S4 C33 C28 -2.1(3) . . . . ?
C26 S4 C33 C32 174.1(4) . . . . ?
O5 C34 C35 C36 6.5(5) . . . . ?
O6 C34 C35 C36 -171.1(3) . . . . ?
O5 C34 C35 S7 -174.8(2) . . . . ?
O6 C34 C35 S7 7.5(4) . . . . ?
C42 S7 C35 C36 -0.2(2) . . . . ?
C42 S7 C35 C34 -179.1(2) . . . . ?
C34 C35 C36 C37 178.9(3) . . . . ?
S7 C35 C36 C37 0.2(3) . . . . ?
C35 C36 C37 C42 -0.1(4) . . . . ?
C35 C36 C37 S9 -178.6(3) . . . . ?
C38 S9 C37 C42 -1.0(3) . . . . ?
C38 S9 C37 C36 177.6(3) . . . . ?
C37 S9 C38 C41 1.0(3) . . . . ?
C37 S9 C38 C39 -178.5(4) . . . . ?
C41 C38 C39 C40 1.1(5) . . . . ?
S9 C38 C39 C40 -179.4(3) . . . . ?
C38 C39 C40 S8 -0.6(5) . . . . ?
C41 S8 C40 C39 0.0(4) . . . . ?
C39 C38 C41 C42 178.9(3) . . . . ?
S9 C38 C41 C42 -0.8(4) . . . . ?
C39 C38 C41 S8 -1.1(4) . . . . ?
S9 C38 C41 S8 179.28(18) . . . . ?
C40 S8 C41 C38 0.6(3) . . . . ?
C40 S8 C41 C42 -179.3(4) . . . . ?
C36 C37 C42 C41 -178.1(3) . . . . ?
S9 C37 C42 C41 0.7(4) . . . . ?
C36 C37 C42 S7 -0.1(4) . . . . ?
S9 C37 C42 S7 178.72(17) . . . . ?
C38 C41 C42 C37 0.0(4) . . . . ?
S8 C41 C42 C37 179.9(3) . . . . ?
C38 C41 C42 S7 -177.3(3) . . . . ?
S8 C41 C42 S7 2.6(6) . . . . ?
C35 S7 C42 C37 0.2(3) . . . . ?
C35 S7 C42 C41 177.5(4) . . . . ?

loop_
_cod_related_entry_id
_cod_related_entry_database
_cod_related_entry_code
1 ChemSpider 21143426
